data_1558694
loop_
_publ_author_name
'Mondal, Surajit'
'Patra, Niladri'
'Nayek, Hari Pada'
'Hira, Sumit K.'
'Chatterjee, Soumit'
'Dey, Swapan'

_publ_section_title
;
 Unusual absence of FRET in triazole bridged coumarin-hydroxyquinoline, an
 active sensor for Hg2+ detection.
;
_journal_issue 9
_journal_name_full
'Photochemical &amp; photobiological sciences : Official journal of the European Photochemistry Association and the European Society for Photobiology'
_journal_page_first 1211
_journal_page_last 1221
_journal_paper_doi 10.1039/d0pp00140f
_journal_volume 19
_journal_year 2020
_chemical_formula_sum 'C26 H24 N4 O3'
_chemical_formula_weight 440.49
_space_group_crystal_system triclinic
_space_group_IT_number 2
_space_group_name_Hall '-P 1'
_space_group_name_H-M_alt 'P -1'
_atom_sites_solution_hydrogens geom
_audit_creation_method SHELXL-2016/6
_audit_update_record
;
2019-03-22 deposited with the CCDC.	2020-07-09 downloaded from the CCDC.
;
_cell_angle_alpha 113.080(12)
_cell_angle_beta 91.151(8)
_cell_angle_gamma 103.715(9)
_cell_formula_units_Z 2
_cell_length_a 9.5658(8)
_cell_length_b 10.6286(15)
_cell_length_c 12.2495(15)
_cell_measurement_reflns_used 2086
_cell_measurement_temperature 293(2)
_cell_measurement_theta_max 28.6380
_cell_measurement_theta_min 2.6360
_cell_volume 1104.1(3)
_computing_structure_refinement 'SHELXL-2016/6 (Sheldrick, 2016)'
_computing_structure_solution 'SHELXT 2014/5 (Sheldrick, 2014)'
_diffrn_ambient_temperature 293(2)
_diffrn_measured_fraction_theta_full 1.000
_diffrn_measured_fraction_theta_max 0.842
_diffrn_measurement_device_type 'SuperNova, Single source at offset/far, EosS2'
_diffrn_radiation_type MoK\a
_diffrn_radiation_wavelength 0.71073
_diffrn_reflns_av_R_equivalents 0.0250
_diffrn_reflns_av_unetI/netI 0.0556
_diffrn_reflns_Laue_measured_fraction_full 1.000
_diffrn_reflns_Laue_measured_fraction_max 0.842
_diffrn_reflns_limit_h_max 12
_diffrn_reflns_limit_h_min -10
_diffrn_reflns_limit_k_max 9
_diffrn_reflns_limit_k_min -14
_diffrn_reflns_limit_l_max 15
_diffrn_reflns_limit_l_min -16
_diffrn_reflns_number 9589
_diffrn_reflns_point_group_measured_fraction_full 1.000
_diffrn_reflns_point_group_measured_fraction_max 0.842
_diffrn_reflns_theta_full 25.242
_diffrn_reflns_theta_max 29.352
_diffrn_reflns_theta_min 2.161
_exptl_absorpt_coefficient_mu 0.089
_exptl_absorpt_correction_T_max 1.00000
_exptl_absorpt_correction_T_min 0.65082
_exptl_absorpt_correction_type multi-scan
_exptl_crystal_colour yellow
_exptl_crystal_density_diffrn 1.325
_exptl_crystal_description block
_exptl_crystal_F_000 464
_exptl_crystal_size_max 0.15
_exptl_crystal_size_mid 0.02
_exptl_crystal_size_min 0.01
_refine_diff_density_max 0.132
_refine_diff_density_min -0.209
_refine_diff_density_rms 0.037
_refine_ls_extinction_method none
_refine_ls_goodness_of_fit_ref 1.027
_refine_ls_hydrogen_treatment constr
_refine_ls_matrix_type full
_refine_ls_number_parameters 300
_refine_ls_number_reflns 5107
_refine_ls_number_restraints 0
_refine_ls_restrained_S_all 1.027
_refine_ls_R_factor_all 0.1137
_refine_ls_R_factor_gt 0.0536
_refine_ls_shift/su_max 0.000
_refine_ls_shift/su_mean 0.000
_refine_ls_structure_factor_coef Fsqd
_refine_ls_weighting_details 'w=1/[\s^2^(Fo^2^)+(0.0549P)^2^] where P=(Fo^2^+2Fc^2^)/3'
_refine_ls_weighting_scheme calc
_refine_ls_wR_factor_gt 0.1144
_refine_ls_wR_factor_ref 0.1387
_reflns_Friedel_coverage 0.000
_reflns_number_gt 2787
_reflns_number_total 5107
_reflns_threshold_expression 'I > 2\s(I)'
_cod_data_source_file d0pp00140f2.cif
_cod_data_source_block shelx_CCDC2
_cod_depositor_comments 'Adding full bibliography for 1558692--1558694.cif.'
_cod_original_cell_volume 1104.1(2)
_cod_database_code 1558694
_shelx_shelxl_version_number 2016/6
_shelx_space_group_comment
;
The symmetry employed for this shelxl refinement is uniquely defined
by the following loop, which should always be used as a source of
symmetry information in preference to the above space-group names.
They are only intended as comments.
;

loop_
_space_group_symop_operation_xyz
'x, y, z'
'-x, -y, -z'

loop_
_atom_site_label
_atom_site_type_symbol
_atom_site_fract_x
_atom_site_fract_y
_atom_site_fract_z
_atom_site_U_iso_or_equiv
_atom_site_adp_type
_atom_site_occupancy
_atom_site_site_symmetry_order
_atom_site_calc_flag
_atom_site_refinement_flags_posn
_atom_site_refinement_flags_adp
_atom_site_refinement_flags_occupancy
_atom_site_disorder_assembly
_atom_site_disorder_group
C1 C 0.75586(19) 1.0061(2) 0.00417(16) 0.0465(5) Uani 1 1 d . . . . .
C2 C 0.7482(2) 1.1298(2) -0.00177(19) 0.0596(6) Uani 1 1 d . . . . .
H2 H 0.702920 1.190292 0.053736 0.072 Uiso 1 1 calc R U . . .
C3 C 0.8101(2) 1.1648(3) -0.0934(2) 0.0682(7) Uani 1 1 d . . . . .
H3 H 0.805958 1.249566 -0.097319 0.082 Uiso 1 1 calc R U . . .
C4 C 0.8748(2) 1.0779(3) -0.1751(2) 0.0651(7) Uani 1 1 d . . . . .
H4 H 0.913646 1.102885 -0.235065 0.078 Uiso 1 1 calc R U . . .
C5 C 0.8845(2) 0.9497(3) -0.17120(17) 0.0521(6) Uani 1 1 d . . . . .
C6 C 0.9527(2) 0.8559(3) -0.25456(19) 0.0685(8) Uani 1 1 d . . . . .
H6 H 0.996032 0.880306 -0.313371 0.082 Uiso 1 1 calc R U . . .
C7 C 0.9562(2) 0.7318(3) -0.2503(2) 0.0752(8) Uani 1 1 d . . . . .
H7 H 1.000640 0.671240 -0.306680 0.090 Uiso 1 1 calc R U . . .
C8 C 0.8933(2) 0.6931(3) -0.1614(2) 0.0682(7) Uani 1 1 d . . . . .
H8 H 0.894528 0.606458 -0.160163 0.082 Uiso 1 1 calc R U . . .
C9 C 0.8307(2) 0.7822(2) -0.07734(18) 0.0517(5) Uani 1 1 d . . . . .
H9 H 0.792227 0.757452 -0.017164 0.062 Uiso 1 1 calc R U . . .
C10 C 0.82334(19) 0.9116(2) -0.08025(16) 0.0437(5) Uani 1 1 d . . . . .
C11 C 0.6421(2) 1.0546(2) 0.18438(17) 0.0509(5) Uani 1 1 d . . . . .
H11A H 0.550037 1.059742 0.154146 0.061 Uiso 1 1 calc R U . . .
H11B H 0.707472 1.149345 0.218779 0.061 Uiso 1 1 calc R U . . .
C12 C 0.6213(2) 0.9945(2) 0.27561(16) 0.0434(5) Uani 1 1 d . . . . .
C13 C 0.5119(2) 0.8902(2) 0.28119(17) 0.0488(5) Uani 1 1 d . . . . .
H13 H 0.428156 0.839373 0.227183 0.059 Uiso 1 1 calc R U . . .
C14 C 0.48038(18) 0.7805(2) 0.43215(15) 0.0383(4) Uani 1 1 d . . . . .
C15 C 0.3347(2) 0.6941(2) 0.38004(17) 0.0438(5) Uani 1 1 d . . . . .
C16 C 0.54884(18) 0.7720(2) 0.52504(16) 0.0411(5) Uani 1 1 d . . . . .
H16 H 0.644210 0.825353 0.554366 0.049 Uiso 1 1 calc R U . . .
C17 C 0.47691(18) 0.6823(2) 0.57858(15) 0.0383(4) Uani 1 1 d . . . . .
C18 C 0.5385(2) 0.6660(2) 0.67546(17) 0.0476(5) Uani 1 1 d . . . . .
H18 H 0.634842 0.713899 0.706465 0.057 Uiso 1 1 calc R U . . .
C19 C 0.4605(2) 0.5815(2) 0.72557(17) 0.0492(5) Uani 1 1 d . . . . .
H19 H 0.504938 0.573431 0.789829 0.059 Uiso 1 1 calc R U . . .
C20 C 0.31351(19) 0.5062(2) 0.68159(16) 0.0432(5) Uani 1 1 d . . . . .
C21 C 0.25171(19) 0.5205(2) 0.58341(16) 0.0443(5) Uani 1 1 d . . . . .
H21 H 0.155746 0.472254 0.551216 0.053 Uiso 1 1 calc R U . . .
C22 C 0.33332(18) 0.6059(2) 0.53511(15) 0.0390(5) Uani 1 1 d . . . . .
C23 C 0.3027(2) 0.3912(2) 0.82355(18) 0.0588(6) Uani 1 1 d . . . . .
H23A H 0.402027 0.390392 0.809813 0.071 Uiso 1 1 calc R U . . .
H23B H 0.250939 0.297164 0.815725 0.071 Uiso 1 1 calc R U . . .
C24 C 0.3020(3) 0.4971(3) 0.9493(2) 0.0896(9) Uani 1 1 d . . . . .
H24A H 0.359116 0.589286 0.959422 0.134 Uiso 1 1 calc R U . . .
H24B H 0.342371 0.468872 1.005600 0.134 Uiso 1 1 calc R U . . .
H24C H 0.204185 0.500473 0.962678 0.134 Uiso 1 1 calc R U . . .
C25 C 0.0799(2) 0.3559(2) 0.69574(19) 0.0590(6) Uani 1 1 d . . . . .
H25A H 0.036551 0.417985 0.674136 0.071 Uiso 1 1 calc R U . . .
H25B H 0.035481 0.344521 0.762960 0.071 Uiso 1 1 calc R U . . .
C26 C 0.0477(2) 0.2132(3) 0.5916(2) 0.0723(7) Uani 1 1 d . . . . .
H26A H 0.089426 0.223932 0.524073 0.109 Uiso 1 1 calc R U . . .
H26B H -0.055454 0.174374 0.571291 0.109 Uiso 1 1 calc R U . . .
H26C H 0.088401 0.150453 0.612918 0.109 Uiso 1 1 calc R U . . .
N1 N 0.72116(17) 1.04141(19) 0.37204(15) 0.0566(5) Uani 1 1 d . . . . .
N2 N 0.67864(16) 0.96987(19) 0.43725(14) 0.0541(5) Uani 1 1 d . . . . .
N3 N 0.54985(15) 0.87558(16) 0.38116(12) 0.0394(4) Uani 1 1 d . . . . .
N4 N 0.23592(17) 0.42288(19) 0.73263(15) 0.0547(5) Uani 1 1 d . . . . .
O1 O 0.70267(14) 0.96115(15) 0.08979(11) 0.0563(4) Uani 1 1 d . . . . .
O2 O 0.26633(12) 0.61275(14) 0.43758(11) 0.0468(4) Uani 1 1 d . . . . .
O3 O 0.26774(15) 0.68471(17) 0.29177(13) 0.0650(5) Uani 1 1 d . . . . .

loop_
_atom_site_aniso_label
_atom_site_aniso_U_11
_atom_site_aniso_U_22
_atom_site_aniso_U_33
_atom_site_aniso_U_23
_atom_site_aniso_U_13
_atom_site_aniso_U_12
C1 0.0507(11) 0.0539(14) 0.0401(11) 0.0291(10) 0.0060(9) 0.0060(10)
C2 0.0745(14) 0.0603(16) 0.0569(13) 0.0364(12) 0.0149(11) 0.0191(12)
C3 0.0838(16) 0.0679(17) 0.0654(15) 0.0477(14) 0.0053(13) 0.0075(14)
C4 0.0692(14) 0.0799(19) 0.0496(13) 0.0437(14) 0.0072(11) -0.0040(13)
C5 0.0440(11) 0.0671(16) 0.0360(11) 0.0237(11) 0.0000(9) -0.0056(11)
C6 0.0564(14) 0.093(2) 0.0439(13) 0.0261(14) 0.0149(10) 0.0011(14)
C7 0.0677(16) 0.089(2) 0.0571(15) 0.0164(15) 0.0192(12) 0.0214(15)
C8 0.0718(15) 0.0681(18) 0.0617(15) 0.0218(14) 0.0123(12) 0.0214(13)
C9 0.0580(12) 0.0531(14) 0.0431(11) 0.0212(11) 0.0083(9) 0.0103(11)
C10 0.0415(10) 0.0502(13) 0.0337(10) 0.0193(10) -0.0003(8) -0.0014(9)
C11 0.0614(12) 0.0503(14) 0.0497(12) 0.0271(11) 0.0207(10) 0.0177(10)
C12 0.0476(11) 0.0439(12) 0.0417(11) 0.0189(10) 0.0157(9) 0.0144(9)
C13 0.0532(12) 0.0552(14) 0.0413(11) 0.0255(11) 0.0069(9) 0.0101(10)
C14 0.0381(10) 0.0409(12) 0.0383(10) 0.0194(9) 0.0108(8) 0.0088(9)
C15 0.0453(11) 0.0469(13) 0.0425(11) 0.0239(10) 0.0055(9) 0.0083(9)
C16 0.0345(10) 0.0441(12) 0.0434(11) 0.0197(9) 0.0062(8) 0.0046(8)
C17 0.0374(10) 0.0407(12) 0.0372(10) 0.0173(9) 0.0052(8) 0.0087(9)
C18 0.0409(11) 0.0533(14) 0.0473(11) 0.0244(10) 0.0000(9) 0.0040(9)
C19 0.0524(12) 0.0557(14) 0.0443(11) 0.0280(11) 0.0016(9) 0.0107(10)
C20 0.0468(12) 0.0436(12) 0.0436(11) 0.0225(10) 0.0110(9) 0.0115(9)
C21 0.0374(10) 0.0485(13) 0.0501(12) 0.0270(10) 0.0054(9) 0.0052(9)
C22 0.0399(11) 0.0416(12) 0.0380(10) 0.0190(9) 0.0046(8) 0.0105(9)
C23 0.0751(14) 0.0548(15) 0.0578(14) 0.0365(12) 0.0105(11) 0.0140(11)
C24 0.129(2) 0.082(2) 0.0599(16) 0.0365(16) 0.0200(15) 0.0183(17)
C25 0.0536(13) 0.0697(17) 0.0698(14) 0.0457(13) 0.0221(11) 0.0144(11)
C26 0.0629(14) 0.079(2) 0.0682(15) 0.0316(15) 0.0083(12) 0.0040(13)
N1 0.0497(10) 0.0655(13) 0.0598(11) 0.0382(10) 0.0128(9) 0.0023(9)
N2 0.0448(10) 0.0623(12) 0.0556(10) 0.0330(10) 0.0053(8) -0.0008(9)
N3 0.0391(9) 0.0414(10) 0.0378(9) 0.0178(8) 0.0104(7) 0.0077(7)
N4 0.0525(10) 0.0631(12) 0.0598(11) 0.0407(10) 0.0098(8) 0.0083(9)
O1 0.0810(10) 0.0521(9) 0.0484(8) 0.0310(7) 0.0298(7) 0.0205(8)
O2 0.0396(7) 0.0529(9) 0.0503(8) 0.0306(7) -0.0019(6) 0.0006(6)
O3 0.0576(9) 0.0774(12) 0.0622(9) 0.0453(9) -0.0124(7) -0.0061(8)

loop_
_atom_type_symbol
_atom_type_description
_atom_type_scat_dispersion_real
_atom_type_scat_dispersion_imag
_atom_type_scat_source
C C 0.0033 0.0016 'International Tables Vol C Tables 4.2.6.8 and 6.1.1.4'
H H 0.0000 0.0000 'International Tables Vol C Tables 4.2.6.8 and 6.1.1.4'
N N 0.0061 0.0033 'International Tables Vol C Tables 4.2.6.8 and 6.1.1.4'
O O 0.0106 0.0060 'International Tables Vol C Tables 4.2.6.8 and 6.1.1.4'

loop_
_geom_angle_atom_site_label_1
_geom_angle_atom_site_label_2
_geom_angle_atom_site_label_3
_geom_angle
_geom_angle_site_symmetry_1
_geom_angle_site_symmetry_3
_geom_angle_publ_flag
C2 C1 O1 124.8(2) . . ?
C2 C1 C10 121.36(18) . . ?
O1 C1 C10 113.79(18) . . ?
C1 C2 C3 119.1(2) . . ?
C1 C2 H2 120.4 . . ?
C3 C2 H2 120.4 . . ?
C4 C3 C2 121.2(2) . . ?
C4 C3 H3 119.4 . . ?
C2 C3 H3 119.4 . . ?
C3 C4 C5 120.9(2) . . ?
C3 C4 H4 119.5 . . ?
C5 C4 H4 119.5 . . ?
C4 C5 C6 122.8(2) . . ?
C4 C5 C10 119.2(2) . . ?
C6 C5 C10 118.1(2) . . ?
C7 C6 C5 121.2(2) . . ?
C7 C6 H6 119.4 . . ?
C5 C6 H6 119.4 . . ?
C6 C7 C8 120.6(2) . . ?
C6 C7 H7 119.7 . . ?
C8 C7 H7 119.7 . . ?
C9 C8 C7 120.1(3) . . ?
C9 C8 H8 120.0 . . ?
C7 C8 H8 120.0 . . ?
C8 C9 C10 120.8(2) . . ?
C8 C9 H9 119.6 . . ?
C10 C9 H9 119.6 . . ?
C9 C10 C1 122.52(17) . . ?
C9 C10 C5 119.3(2) . . ?
C1 C10 C5 118.2(2) . . ?
O1 C11 C12 106.57(16) . . ?
O1 C11 H11A 110.4 . . ?
C12 C11 H11A 110.4 . . ?
O1 C11 H11B 110.4 . . ?
C12 C11 H11B 110.4 . . ?
H11A C11 H11B 108.6 . . ?
N1 C12 C13 108.21(17) . . ?
N1 C12 C11 121.26(17) . . ?
C13 C12 C11 130.52(19) . . ?
N3 C13 C12 105.74(17) . . ?
N3 C13 H13 127.1 . . ?
C12 C13 H13 127.1 . . ?
C16 C14 N3 120.95(16) . . ?
C16 C14 C15 121.46(17) . . ?
N3 C14 C15 117.59(16) . . ?
O3 C15 O2 116.82(16) . . ?
O3 C15 C14 127.09(18) . . ?
O2 C15 C14 116.08(16) . . ?
C14 C16 C17 120.60(16) . . ?
C14 C16 H16 119.7 . . ?
C17 C16 H16 119.7 . . ?
C22 C17 C18 116.26(16) . . ?
C22 C17 C16 118.75(17) . . ?
C18 C17 C16 124.97(17) . . ?
C19 C18 C17 121.73(17) . . ?
C19 C18 H18 119.1 . . ?
C17 C18 H18 119.1 . . ?
C18 C19 C20 121.35(18) . . ?
C18 C19 H19 119.3 . . ?
C20 C19 H19 119.3 . . ?
N4 C20 C21 121.74(17) . . ?
N4 C20 C19 121.06(18) . . ?
C21 C20 C19 117.20(17) . . ?
C22 C21 C20 119.88(17) . . ?
C22 C21 H21 120.1 . . ?
C20 C21 H21 120.1 . . ?
C21 C22 O2 116.65(15) . . ?
C21 C22 C17 123.56(17) . . ?
O2 C22 C17 119.78(16) . . ?
N4 C23 C24 112.8(2) . . ?
N4 C23 H23A 109.0 . . ?
C24 C23 H23A 109.0 . . ?
N4 C23 H23B 109.0 . . ?
C24 C23 H23B 109.0 . . ?
H23A C23 H23B 107.8 . . ?
C23 C24 H24A 109.5 . . ?
C23 C24 H24B 109.5 . . ?
H24A C24 H24B 109.5 . . ?
C23 C24 H24C 109.5 . . ?
H24A C24 H24C 109.5 . . ?
H24B C24 H24C 109.5 . . ?
N4 C25 C26 112.98(18) . . ?
N4 C25 H25A 109.0 . . ?
C26 C25 H25A 109.0 . . ?
N4 C25 H25B 109.0 . . ?
C26 C25 H25B 109.0 . . ?
H25A C25 H25B 107.8 . . ?
C25 C26 H26A 109.5 . . ?
C25 C26 H26B 109.5 . . ?
H26A C26 H26B 109.5 . . ?
C25 C26 H26C 109.5 . . ?
H26A C26 H26C 109.5 . . ?
H26B C26 H26C 109.5 . . ?
N2 N1 C12 109.32(16) . . ?
N1 N2 N3 106.96(15) . . ?
C13 N3 N2 109.77(15) . . ?
C13 N3 C14 131.59(15) . . ?
N2 N3 C14 118.64(14) . . ?
C20 N4 C23 122.58(16) . . ?
C20 N4 C25 121.46(17) . . ?
C23 N4 C25 115.93(16) . . ?
C1 O1 C11 117.89(16) . . ?
C15 O2 C22 123.07(14) . . ?

loop_
_geom_bond_atom_site_label_1
_geom_bond_atom_site_label_2
_geom_bond_distance
_geom_bond_site_symmetry_2
_geom_bond_publ_flag
C1 C2 1.364(3) . ?
C1 O1 1.373(2) . ?
C1 C10 1.419(3) . ?
C2 C3 1.414(3) . ?
C2 H2 0.9300 . ?
C3 C4 1.345(3) . ?
C3 H3 0.9300 . ?
C4 C5 1.406(3) . ?
C4 H4 0.9300 . ?
C5 C6 1.414(3) . ?
C5 C10 1.419(2) . ?
C6 C7 1.349(3) . ?
C6 H6 0.9300 . ?
C7 C8 1.406(3) . ?
C7 H7 0.9300 . ?
C8 C9 1.358(3) . ?
C8 H8 0.9300 . ?
C9 C10 1.408(3) . ?
C9 H9 0.9300 . ?
C11 O1 1.436(2) . ?
C11 C12 1.485(2) . ?
C11 H11A 0.9700 . ?
C11 H11B 0.9700 . ?
C12 N1 1.351(2) . ?
C12 C13 1.357(3) . ?
C13 N3 1.347(2) . ?
C13 H13 0.9300 . ?
C14 C16 1.346(2) . ?
C14 N3 1.430(2) . ?
C14 C15 1.446(2) . ?
C15 O3 1.203(2) . ?
C15 O2 1.378(2) . ?
C16 C17 1.417(2) . ?
C16 H16 0.9300 . ?
C17 C22 1.390(2) . ?
C17 C18 1.402(2) . ?
C18 C19 1.368(2) . ?
C18 H18 0.9300 . ?
C19 C20 1.416(3) . ?
C19 H19 0.9300 . ?
C20 N4 1.367(2) . ?
C20 C21 1.406(2) . ?
C21 C22 1.373(2) . ?
C21 H21 0.9300 . ?
C22 O2 1.380(2) . ?
C23 N4 1.459(2) . ?
C23 C24 1.511(3) . ?
C23 H23A 0.9700 . ?
C23 H23B 0.9700 . ?
C24 H24A 0.9600 . ?
C24 H24B 0.9600 . ?
C24 H24C 0.9600 . ?
C25 N4 1.468(2) . ?
C25 C26 1.506(3) . ?
C25 H25A 0.9700 . ?
C25 H25B 0.9700 . ?
C26 H26A 0.9600 . ?
C26 H26B 0.9600 . ?
C26 H26C 0.9600 . ?
N1 N2 1.313(2) . ?
N2 N3 1.355(2) . ?
